data_2019920
loop_
_publ_author_name
'Dridi, Wassim'
'Ennajeh, Ines'
'Zid, Mohamed Faouzi'

_publ_section_title
;
 Synth\`ese et \'etude structurale de Na9Cr(MoO4)6
;
_journal_coeditor_code RU2063
_journal_issue 5
_journal_name_full 'Acta Crystallographica Section E Crystallographic Communications'
_journal_page_first 435
_journal_paper_doi 10.1107/S2056989015005976
_journal_volume 71
_journal_year 2015
_chemical_formula_iupac 'Na9 Cr(Mo O4)6'
_chemical_formula_moiety 'Cr Mo6 Na9 O24'
_chemical_formula_structural 'Na9 Cr(Mo O4)6'
_chemical_formula_sum 'Cr Mo6 Na9 O24'
_chemical_formula_weight 1218.55
_chemical_name_common
;
Double hexakismolybdate(VI) de chrome et de nonasodium
;
_chemical_name_systematic
;
Nonasodium chromium(III) hexakis[molybdate(VI)]
;
_space_group_IT_number 167
_symmetry_cell_setting trigonal
_symmetry_space_group_name_Hall '-R 3 2"c'
_symmetry_space_group_name_H-M 'R -3 c :H'
_atom_sites_solution_primary direct
_atom_sites_solution_secondary difmap
_audit_creation_method SHELXL-97
_cell_angle_alpha 90.00
_cell_angle_beta 90.00
_cell_angle_gamma 120.00
_cell_formula_units_Z 6
_cell_length_a 14.707(5)
_cell_length_b 14.707(5)
_cell_length_c 19.175(7)
_cell_measurement_reflns_used 25
_cell_measurement_temperature 298(2)
_cell_measurement_theta_max 15
_cell_measurement_theta_min 10
_cell_volume 3592(2)
_computing_cell_refinement
;
CAD-4 EXPRESS (Duisenberg, 1992; Mac\'i\<cek & Yordanov, 1992)
;
_computing_data_collection
;
CAD-4 EXPRESS (Duisenberg, 1992; Mac\'i\<cek & Yordanov, 1992)
;
_computing_data_reduction
;
XCAD4 (Harms & Wocadlo, 1995)
;
_computing_molecular_graphics
;
DIAMOND (Brandenburg & Putz, 1999)
;
_computing_publication_material
;
WinGX (Farrugia, 2012)
;
_computing_structure_refinement
;
SHELXL-97 (Sheldrick, 2008)
;
_computing_structure_solution
;
SHELXS97 (Sheldrick, 2008)
;
_diffrn_ambient_temperature 298(2)
_diffrn_measured_fraction_theta_full 0.998
_diffrn_measured_fraction_theta_max 0.998
_diffrn_measurement_device_type 'Enraf--Nonius CAD-4'
_diffrn_measurement_method \w/2\q
_diffrn_radiation_monochromator graphite
_diffrn_radiation_source 'fine-focus sealed tube'
_diffrn_radiation_type MoK\a
_diffrn_radiation_wavelength 0.71073
_diffrn_reflns_av_R_equivalents 0.0649
_diffrn_reflns_av_sigmaI/netI 0.0602
_diffrn_reflns_limit_h_max 4
_diffrn_reflns_limit_h_min -16
_diffrn_reflns_limit_k_max 1
_diffrn_reflns_limit_k_min -17
_diffrn_reflns_limit_l_max 24
_diffrn_reflns_limit_l_min -24
_diffrn_reflns_number 2549
_diffrn_reflns_theta_full 26.96
_diffrn_reflns_theta_max 26.96
_diffrn_reflns_theta_min 2.66
_diffrn_standards_decay_% 1.2
_diffrn_standards_interval_count 2
_diffrn_standards_interval_time 120
_diffrn_standards_number 2
_exptl_absorpt_coefficient_mu 3.743
_exptl_absorpt_correction_T_max 0.676
_exptl_absorpt_correction_T_min 0.481
_exptl_absorpt_correction_type psi-scan
_exptl_absorpt_process_details
;
(North <i>et al.</i>, 1968)
;
_exptl_crystal_colour red
_exptl_crystal_density_diffrn 3.380
_exptl_crystal_density_method 'not measured'
_exptl_crystal_description prism
_exptl_crystal_F_000 3402
_exptl_crystal_size_max 0.22
_exptl_crystal_size_mid 0.16
_exptl_crystal_size_min 0.10
_refine_diff_density_max 0.600
_refine_diff_density_min -0.568
_refine_ls_extinction_coef 0.00013(4)
_refine_ls_extinction_expression Fc^*^=kFc[1+0.001xFc^2^\l^3^/sin(2\q)]^-1/4^
_refine_ls_extinction_method SHELXL
_refine_ls_goodness_of_fit_ref 1.126
_refine_ls_matrix_type full
_refine_ls_number_parameters 63
_refine_ls_number_reflns 875
_refine_ls_number_restraints 0
_refine_ls_restrained_S_all 1.126
_refine_ls_R_factor_all 0.0518
_refine_ls_R_factor_gt 0.0282
_refine_ls_shift/su_max 0.000
_refine_ls_shift/su_mean 0.000
_refine_ls_structure_factor_coef Fsqd
_refine_ls_weighting_details 'calc w=1/[\s^2^(Fo^2^)+(0.0286P)^2^+21.2743P] where P=(Fo^2^+2Fc^2^)/3'
_refine_ls_weighting_scheme calc
_refine_ls_wR_factor_gt 0.0729
_refine_ls_wR_factor_ref 0.0779
_reflns_number_gt 678
_reflns_number_total 875
_reflns_threshold_expression I>2\s(I)
_cod_data_source_file ru2063sup1.cf
_cod_data_source_block I
_cod_original_sg_symbol_H-M 'R -3 c'
_cod_database_code 2019920
_cod_database_fobs_code 2019920

loop_
_symmetry_equiv_pos_as_xyz
'x, y, z'
'-y, x-y, z'
'-x+y, -x, z'
'x-y, -y, -z+1/2'
'-x, -x+y, -z+1/2'
'y, x, -z+1/2'
'x+2/3, y+1/3, z+1/3'
'-y+2/3, x-y+1/3, z+1/3'
'-x+y+2/3, -x+1/3, z+1/3'
'x-y+2/3, -y+1/3, -z+5/6'
'-x+2/3, -x+y+1/3, -z+5/6'
'y+2/3, x+1/3, -z+5/6'
'x+1/3, y+2/3, z+2/3'
'-y+1/3, x-y+2/3, z+2/3'
'-x+y+1/3, -x+2/3, z+2/3'
'x-y+1/3, -y+2/3, -z+7/6'
'-x+1/3, -x+y+2/3, -z+7/6'
'y+1/3, x+2/3, -z+7/6'
'-x, -y, -z'
'y, -x+y, -z'
'x-y, x, -z'
'-x+y, y, z-1/2'
'x, x-y, z-1/2'
'-y, -x, z-1/2'
'-x+2/3, -y+1/3, -z+1/3'
'y+2/3, -x+y+1/3, -z+1/3'
'x-y+2/3, x+1/3, -z+1/3'
'-x+y+2/3, y+1/3, z-1/6'
'x+2/3, x-y+1/3, z-1/6'
'-y+2/3, -x+1/3, z-1/6'
'-x+1/3, -y+2/3, -z+2/3'
'y+1/3, -x+y+2/3, -z+2/3'
'x-y+1/3, x+2/3, -z+2/3'
'-x+y+1/3, y+2/3, z+1/6'
'x+1/3, x-y+2/3, z+1/6'
'-y+1/3, -x+2/3, z+1/6'

loop_
_atom_site_type_symbol
_atom_site_label
_atom_site_fract_x
_atom_site_fract_y
_atom_site_fract_z
_atom_site_U_iso_or_equiv
_atom_site_adp_type
_atom_site_calc_flag
_atom_site_refinement_flags
_atom_site_occupancy
_atom_site_symmetry_multiplicity
Mo Mo1 0.51969(4) 0.66053(4) 0.02393(2) 0.01759(19) Uani d . 1 1
Cr Cr1 0.3333 0.6667 0.9167 0.0096(4) Uani d S 1 6
Na Na1 0.1089(2) 0.6667 0.9167 0.0285(8) Uani d S 1 2
Na Na2 0.5617(2) 0.6706(2) 0.21706(11) 0.0334(6) Uani d . 1 1
O O1 0.2729(3) 0.7346(3) 0.85988(19) 0.0177(8) Uani d . 1 1
O O2 0.4881(4) 0.6129(4) 0.1082(2) 0.0342(11) Uani d . 1 1
O O3 0.0440(4) 0.7277(3) 0.8230(2) 0.0267(9) Uani d . 1 1
O O4 0.0834(3) 0.5458(4) 0.8075(2) 0.0312(10) Uani d . 1 1

loop_
_atom_site_aniso_label
_atom_site_aniso_U_11
_atom_site_aniso_U_22
_atom_site_aniso_U_33
_atom_site_aniso_U_12
_atom_site_aniso_U_13
_atom_site_aniso_U_23
Mo1 0.0165(3) 0.0218(3) 0.0164(3) 0.0110(2) -0.00230(17) 0.00171(18)
Cr1 0.0070(5) 0.0070(5) 0.0149(8) 0.0035(3) 0.000 0.000
Na1 0.0211(11) 0.049(2) 0.0250(15) 0.0244(12) 0.0073(8) 0.0146(16)
Na2 0.0341(14) 0.0518(18) 0.0200(11) 0.0258(14) -0.0021(10) -0.0027(11)
O1 0.0142(18) 0.0155(19) 0.0246(18) 0.0083(15) -0.0003(15) 0.0083(15)
O2 0.037(3) 0.041(3) 0.0153(18) 0.012(2) -0.0028(18) 0.0009(19)
O3 0.037(3) 0.024(2) 0.028(2) 0.0221(19) -0.0003(19) -0.0009(19)
O4 0.025(2) 0.031(2) 0.043(2) 0.018(2) -0.0141(19) -0.014(2)

loop_
_atom_type_symbol
_atom_type_description
_atom_type_scat_dispersion_real
_atom_type_scat_dispersion_imag
_atom_type_scat_source
O O 0.0106 0.0060 'International Tables Vol C Tables 4.2.6.8 and 6.1.1.4'
Na Na 0.0362 0.0249 'International Tables Vol C Tables 4.2.6.8 and 6.1.1.4'
Cr Cr 0.3209 0.6236 'International Tables Vol C Tables 4.2.6.8 and 6.1.1.4'
Mo Mo -1.6832 0.6857 'International Tables Vol C Tables 4.2.6.8 and 6.1.1.4'

loop_
_geom_angle_atom_site_label_1
_geom_angle_atom_site_label_2
_geom_angle_atom_site_label_3
_geom_angle_site_symmetry_1
_geom_angle_site_symmetry_3
_geom_angle
O4 Mo1 O2 11 . 109.2(2)
O4 Mo1 O3 11 36_654 108.3(2)
O2 Mo1 O3 . 36_654 108.2(2)
O4 Mo1 O1 11 12_455 111.80(18)
O2 Mo1 O1 . 12_455 108.64(19)
O3 Mo1 O1 36_654 12_455 110.60(18)
O1 Cr1 O1 12_456 . 176.8(2)
O1 Cr1 O1 12_456 2_665 90.1(2)
O1 Cr1 O1 . 2_665 92.29(15)
O1 Cr1 O1 12_456 3_565 85.4(2)
O1 Cr1 O1 . 3_565 92.29(15)
O1 Cr1 O1 2_665 3_565 92.29(15)
O1 Cr1 O1 12_456 10_566 92.28(15)
O1 Cr1 O1 . 10_566 90.1(2)
O1 Cr1 O1 2_665 10_566 85.4(2)
O1 Cr1 O1 3_565 10_566 176.8(2)
O1 Cr1 O1 12_456 11_556 92.28(15)
O1 Cr1 O1 . 11_556 85.4(2)
O1 Cr1 O1 2_665 11_556 176.8(2)
O1 Cr1 O1 3_565 11_556 90.1(2)
O1 Cr1 O1 10_566 11_556 92.28(15)
O1 Na1 O1 10_566 . 72.09(19)
O1 Na1 O3 10_566 . 158.89(15)
O1 Na1 O3 . . 90.55(13)
O1 Na1 O3 10_566 10_566 90.55(14)
O1 Na1 O3 . 10_566 158.89(15)
O3 Na1 O3 . 10_566 108.7(2)
O1 Na1 O4 10_566 . 89.66(15)
O1 Na1 O4 . . 72.06(14)
O3 Na1 O4 . . 73.23(14)
O3 Na1 O4 10_566 . 120.99(15)
O1 Na1 O4 10_566 10_566 72.06(14)
O1 Na1 O4 . 10_566 89.65(15)
O3 Na1 O4 . 10_566 120.99(15)
O3 Na1 O4 10_566 10_566 73.23(14)
O4 Na1 O4 . 10_566 157.6(2)
O2 Na2 O2 . 27 98.5(2)
O2 Na2 O4 . 22 112.11(19)
O2 Na2 O4 27 22 110.62(17)
O2 Na2 O3 . 20_556 90.60(17)
O2 Na2 O3 27 20_556 121.52(18)
O4 Na2 O3 22 20_556 118.75(17)
O2 Na2 O3 . 22 164.06(19)
O2 Na2 O3 27 22 92.00(17)
O4 Na2 O3 22 22 74.78(15)
O3 Na2 O3 20_556 22 73.64(17)
O2 Na2 O4 . 20_556 72.48(16)
O2 Na2 O4 27 20_556 168.70(19)
O4 Na2 O4 22 20_556 68.09(17)
O3 Na2 O4 20_556 20_556 66.40(14)
O3 Na2 O4 22 20_556 98.30(16)
Mo1 O2 Na2 . . 135.6(3)
Mo1 O2 Na2 . 26_455 114.0(2)
Na2 O2 Na2 . 26_455 110.28(17)
Mo1 O3 Na1 30_566 . 108.60(18)
Mo1 O3 Na2 30_566 21_556 111.7(2)
Na1 O3 Na2 . 21_556 101.42(16)
Mo1 O3 Na2 30_566 22_556 147.5(2)
Na1 O3 Na2 . 22_556 100.80(16)
Na2 O3 Na2 21_556 22_556 74.53(16)
Mo1 O4 Na2 11 22_556 123.6(2)
Mo1 O4 Na1 11 . 117.1(2)
Na2 O4 Na1 22_556 . 98.12(17)
Mo1 O4 Na2 11 21_556 151.0(2)
Na2 O4 Na2 22_556 21_556 67.71(15)
Na1 O4 Na2 . 21_556 83.91(14)

loop_
_geom_bond_atom_site_label_1
_geom_bond_atom_site_label_2
_geom_bond_site_symmetry_2
_geom_bond_distance
_geom_bond_publ_flag
Mo1 O4 11 1.723(4) y
Mo1 O2 . 1.730(4) y
Mo1 O3 36_654 1.745(4) y
Mo1 O1 12_455 1.793(4) y
Cr1 O1 12_456 1.966(3) n
Cr1 O1 . 1.966(3) y
Cr1 O1 2_665 1.966(3) n
Cr1 O1 3_565 1.966(3) n
Cr1 O1 10_566 1.966(3) n
Cr1 O1 11_556 1.966(3) n
Na1 O1 10_566 2.364(4) n
Na1 O1 . 2.364(4) y
Na1 O3 . 2.407(4) y
Na1 O3 10_566 2.407(4) n
Na1 O4 . 2.649(4) y
Na1 O4 10_566 2.649(4) n
Na2 O2 . 2.308(4) y
Na2 O2 27 2.384(5) y
Na2 O4 22 2.414(5) y
Na2 O3 20_556 2.473(5) y
Na2 O3 22 2.559(4) y
Na2 O4 20_556 2.989(5) y
